data_1551943
loop_
_publ_author_name
'Wang, Long-Fei'
'Zhuang, Wei-Man'
'Guo-Zhang, Huang'
'Chen, Yan-Cong'
'Qiu, Jiang-Zhen'
'Ni, Zhao-Ping'
'Tong, Ming-Liang'

_publ_section_title
;
 Spin-Crossover Modulation via Single-Crystal to Single-Crystal
 Photochemical [2+2] Reaction in Hofmann-Type Frameworks
;
_journal_name_full 'Chemical Science'
_journal_paper_doi 10.1039/C9SC02274K
_journal_year 2019
_chemical_formula_moiety '0.5(C56 H40 Ag4 Fe2 N16)'
_chemical_formula_sum 'C28 H20 Ag2 Fe N8'
_chemical_formula_weight 740.11
_space_group_crystal_system monoclinic
_space_group_IT_number 14
_space_group_name_Hall '-P 2ybc'
_space_group_name_H-M_alt 'P 1 21/c 1'
_symmetry_space_group_name_Hall '-P 2ybc'
_symmetry_space_group_name_H-M 'P 1 21/c 1'
_atom_sites_solution_hydrogens geom
_audit_creation_date 2018-11-05
_audit_creation_method
;
Olex2 1.2
(compiled 2018.05.29 svn.r3508 for OlexSys, GUI svn.r5506)
;
_audit_update_record
;
2019-02-18 deposited with the CCDC.    2019-07-03 downloaded from the CCDC.
;
_cell_angle_alpha 90
_cell_angle_beta 126.348(2)
_cell_angle_gamma 90
_cell_formula_units_Z 2
_cell_length_a 8.5839(3)
_cell_length_b 16.1495(4)
_cell_length_c 12.6794(4)
_cell_measurement_reflns_used 4313
_cell_measurement_temperature 185
_cell_measurement_theta_max 74.9740
_cell_measurement_theta_min 5.4590
_cell_volume 1415.70(8)
_computing_molecular_graphics 'Olex2 (Dolomanov et al., 2009)'
_computing_publication_material 'Olex2 (Dolomanov et al., 2009)'
_computing_structure_refinement 'XL (Sheldrick, 2008)'
_computing_structure_solution 'SHELXT 2014/5 (Sheldrick, 2014)'
_diffrn_ambient_temperature 185
_diffrn_measured_fraction_theta_full 0.992
_diffrn_measured_fraction_theta_max 0.952
_diffrn_measurement_device_type 'XtaLAB Synergy R, DW system, HyPix'
_diffrn_measurement_method 'phi and omega scans'
_diffrn_radiation_monochromator mirror
_diffrn_radiation_type CuK\a
_diffrn_radiation_wavelength 1.54178
_diffrn_reflns_av_R_equivalents 0.0861
_diffrn_reflns_av_unetI/netI 0.0627
_diffrn_reflns_Laue_measured_fraction_full 0.992
_diffrn_reflns_Laue_measured_fraction_max 0.952
_diffrn_reflns_limit_h_max 10
_diffrn_reflns_limit_h_min -10
_diffrn_reflns_limit_k_max 20
_diffrn_reflns_limit_k_min -19
_diffrn_reflns_limit_l_max 15
_diffrn_reflns_limit_l_min -15
_diffrn_reflns_number 9179
_diffrn_reflns_point_group_measured_fraction_full 0.992
_diffrn_reflns_point_group_measured_fraction_max 0.952
_diffrn_reflns_theta_full 67.679
_diffrn_reflns_theta_max 76.192
_diffrn_reflns_theta_min 5.124
_exptl_absorpt_coefficient_mu 15.302
_exptl_absorpt_correction_T_max 0.208
_exptl_absorpt_correction_T_min 0.200
_exptl_absorpt_correction_type multi-scan
_exptl_crystal_colour orangered
_exptl_crystal_colour_primary orange
_exptl_crystal_density_diffrn 1.736
_exptl_crystal_description block
_exptl_crystal_F_000 728
_exptl_crystal_size_max 0.124
_exptl_crystal_size_mid 0.121
_exptl_crystal_size_min 0.101
_refine_diff_density_max 1.382
_refine_diff_density_min -1.593
_refine_diff_density_rms 0.182
_refine_ls_extinction_method none
_refine_ls_goodness_of_fit_ref 1.107
_refine_ls_hydrogen_treatment constr
_refine_ls_matrix_type full
_refine_ls_number_parameters 178
_refine_ls_number_reflns 2807
_refine_ls_number_restraints 0
_refine_ls_restrained_S_all 1.107
_refine_ls_R_factor_all 0.0648
_refine_ls_R_factor_gt 0.0560
_refine_ls_shift/su_max 0.000
_refine_ls_shift/su_mean 0.000
_refine_ls_structure_factor_coef Fsqd
_refine_ls_weighting_details 'w=1/[\s^2^(Fo^2^)+(0.1004P)^2^+2.0087P] where P=(Fo^2^+2Fc^2^)/3'
_refine_ls_weighting_scheme calc
_refine_ls_wR_factor_gt 0.1498
_refine_ls_wR_factor_ref 0.1666
_reflns_Friedel_coverage 0.000
_reflns_number_gt 2411
_reflns_number_total 2807
_reflns_threshold_expression 'I > 2\s(I)'
_cod_data_source_file c9sc02274k2.cif
_cod_data_source_block a_CCDC1
_cod_database_code 1551943
_shelx_shelxl_version_number 2017/1
_shelx_space_group_comment
;
The symmetry employed for this shelxl refinement is uniquely defined
by the following loop, which should always be used as a source of
symmetry information in preference to the above space-group names.
They are only intended as comments.
;
_shelx_estimated_absorpt_t_max 0.307
_shelx_estimated_absorpt_t_min 0.253
_olex2_refinement_description
;
1. Fixed Uiso
 At 1.2 times of:
  All C(H) groups
2.a Aromatic/amide H refined with riding coordinates:
 C9(H9), C7(H7), C3(H3), C6(H6), C4(H4), C8(H8), C11(H11), C12(H12), C14(H14),
 C13(H13)
;
_olex2_submission_special_instructions 'No special instructions were received'

loop_
_space_group_symop_operation_xyz
'x, y, z'
'-x, y+1/2, -z+1/2'
'-x, -y, -z'
'x, -y-1/2, z-1/2'

loop_
_atom_site_label
_atom_site_type_symbol
_atom_site_fract_x
_atom_site_fract_y
_atom_site_fract_z
_atom_site_U_iso_or_equiv
_atom_site_adp_type
_atom_site_occupancy
_atom_site_site_symmetry_order
_atom_site_calc_flag
_atom_site_refinement_flags_posn
_atom_site_refinement_flags_adp
_atom_site_refinement_flags_occupancy
Ag1 Ag -0.52625(7) 0.29699(2) 0.31584(4) 0.0377(2) Uani 1 1 d . . .
Fe1 Fe -0.500000 0.500000 0.000000 0.0272(3) Uani 1 2 d S T P
N1 N -0.5143(8) 0.4386(3) 0.1435(5) 0.0355(11) Uani 1 1 d . . .
N3 N -0.1827(7) 0.5219(3) 0.1484(5) 0.0325(10) Uani 1 1 d . . .
N4 N 0.7756(8) 0.6587(4) 0.6410(5) 0.0423(12) Uani 1 1 d . . .
C1 C -0.5240(9) 0.3922(4) 0.2061(6) 0.0378(13) Uani 1 1 d . . .
C2 C -0.4665(10) 0.1814(4) 0.4052(6) 0.0378(13) Uani 1 1 d . . .
C9 C 0.5272(9) 0.6281(4) 0.4141(6) 0.0396(13) Uani 1 1 d . . .
H9 H 0.482579 0.635323 0.325880 0.048 Uiso 1 1 calc R . .
C5 C 0.2097(9) 0.5666(3) 0.3358(6) 0.0339(12) Uani 1 1 d . . .
C7 C -0.1050(10) 0.5269(4) 0.2755(6) 0.0402(14) Uani 1 1 d . . .
H7 H -0.184747 0.515381 0.302771 0.048 Uiso 1 1 calc R . .
C3 C -0.0656(10) 0.5376(4) 0.1136(6) 0.0412(14) Uani 1 1 d . . .
H3 H -0.118214 0.534732 0.023385 0.049 Uiso 1 1 calc R . .
C10 C 0.7212(9) 0.6570(4) 0.5170(6) 0.0390(13) Uani 1 1 d . . .
C6 C 0.0862(10) 0.5482(4) 0.3698(6) 0.0408(14) Uani 1 1 d . . .
H6 H 0.134036 0.550283 0.459225 0.049 Uiso 1 1 calc R . .
C4 C 0.1296(10) 0.5578(4) 0.2030(7) 0.0440(15) Uani 1 1 d . . .
H4 H 0.207872 0.565705 0.173655 0.053 Uiso 1 1 calc R . .
C8 C 0.4066(10) 0.5920(4) 0.4351(6) 0.0397(13) Uani 1 1 d . . .
H8 H 0.455517 0.582304 0.523655 0.048 Uiso 1 1 calc R . .
C11 C 0.8495(11) 0.6801(5) 0.4888(8) 0.0521(17) Uani 1 1 d . . .
H11 H 0.810205 0.677755 0.401345 0.062 Uiso 1 1 calc R . .
C12 C 1.0318(11) 0.7061(5) 0.5873(10) 0.063(2) Uani 1 1 d . . .
H12 H 1.118687 0.723698 0.568643 0.075 Uiso 1 1 calc R . .
C14 C 0.9572(11) 0.6827(5) 0.7367(8) 0.0507(16) Uani 1 1 d . . .
H14 H 0.996424 0.683248 0.824189 0.061 Uiso 1 1 calc R . .
C13 C 1.0878(12) 0.7064(5) 0.7144(10) 0.059(2) Uani 1 1 d . . .
H13 H 1.214818 0.722753 0.784870 0.071 Uiso 1 1 calc R . .
N2 N -0.4486(8) 0.1170(3) 0.4455(5) 0.0376(11) Uani 1 1 d . . .

loop_
_atom_site_aniso_label
_atom_site_aniso_U_11
_atom_site_aniso_U_22
_atom_site_aniso_U_33
_atom_site_aniso_U_23
_atom_site_aniso_U_13
_atom_site_aniso_U_12
Ag1 0.0432(3) 0.0351(3) 0.0356(3) 0.00673(14) 0.0239(2) -0.00275(16)
Fe1 0.0329(6) 0.0254(6) 0.0258(6) -0.0008(4) 0.0187(5) -0.0035(4)
N1 0.038(3) 0.037(3) 0.035(2) 0.004(2) 0.023(2) 0.001(2)
N3 0.036(3) 0.028(2) 0.034(2) -0.0033(18) 0.021(2) -0.0017(19)
N4 0.030(3) 0.054(3) 0.036(3) -0.003(2) 0.016(2) -0.002(2)
C1 0.039(3) 0.043(3) 0.033(3) 0.007(2) 0.022(3) -0.001(3)
C2 0.043(3) 0.041(3) 0.035(3) 0.000(2) 0.026(3) -0.004(3)
C9 0.036(3) 0.043(3) 0.037(3) 0.000(2) 0.021(3) -0.001(2)
C5 0.036(3) 0.033(3) 0.031(3) 0.002(2) 0.019(2) 0.001(2)
C7 0.037(3) 0.049(3) 0.035(3) -0.004(3) 0.022(3) -0.015(3)
C3 0.042(3) 0.051(4) 0.033(3) -0.006(2) 0.023(3) -0.005(3)
C10 0.028(3) 0.045(3) 0.041(3) 0.009(2) 0.019(3) 0.003(2)
C6 0.047(4) 0.041(3) 0.036(3) -0.004(2) 0.025(3) -0.006(3)
C4 0.042(4) 0.058(4) 0.040(3) -0.008(3) 0.029(3) -0.008(3)
C8 0.039(3) 0.047(3) 0.036(3) -0.001(2) 0.024(3) -0.003(3)
C11 0.044(4) 0.071(4) 0.046(4) 0.017(3) 0.029(3) 0.008(3)
C12 0.030(4) 0.085(6) 0.064(5) 0.012(4) 0.023(4) -0.007(3)
C14 0.042(4) 0.060(4) 0.043(4) -0.007(3) 0.021(3) 0.001(3)
C13 0.032(4) 0.074(6) 0.060(5) 0.000(4) 0.020(4) -0.007(3)
N2 0.046(3) 0.032(2) 0.036(3) 0.0056(19) 0.026(2) -0.001(2)

loop_
_atom_type_symbol
_atom_type_description
_atom_type_scat_dispersion_real
_atom_type_scat_dispersion_imag
_atom_type_scat_source
C C 0.0181 0.0091 'International Tables Vol C Tables 4.2.6.8 and 6.1.1.4'
H H 0.0000 0.0000 'International Tables Vol C Tables 4.2.6.8 and 6.1.1.4'
Ag Ag 0.1306 4.2820 'International Tables Vol C Tables 4.2.6.8 and 6.1.1.4'
Fe Fe -1.1336 3.1974 'International Tables Vol C Tables 4.2.6.8 and 6.1.1.4'
N N 0.0311 0.0180 'International Tables Vol C Tables 4.2.6.8 and 6.1.1.4'

loop_
_geom_angle_atom_site_label_1
_geom_angle_atom_site_label_2
_geom_angle_atom_site_label_3
_geom_angle
_geom_angle_site_symmetry_1
_geom_angle_site_symmetry_3
C1 Ag1 N4 105.8(2) . 3_566
C1 Ag1 C2 158.2(3) . .
C2 Ag1 N4 95.8(2) . 3_566
N1 Fe1 N1 180.0(3) 3_465 .
N1 Fe1 N3 89.28(19) . 3_465
N1 Fe1 N3 90.72(19) 3_465 3_465
N1 Fe1 N3 90.72(19) . .
N1 Fe1 N3 89.28(19) 3_465 .
N1 Fe1 N2 89.5(2) 3_465 2_455
N1 Fe1 N2 90.5(2) 3_465 4_565
N1 Fe1 N2 89.5(2) . 4_565
N1 Fe1 N2 90.5(2) . 2_455
N3 Fe1 N3 180.0 3_465 .
N2 Fe1 N3 91.70(19) 4_565 .
N2 Fe1 N3 88.30(19) 4_565 3_465
N2 Fe1 N3 91.70(19) 2_455 3_465
N2 Fe1 N3 88.30(19) 2_455 .
N2 Fe1 N2 180.0 4_565 2_455
C1 N1 Fe1 166.0(5) . .
C7 N3 Fe1 121.0(4) . .
C7 N3 C3 116.8(5) . .
C3 N3 Fe1 122.0(4) . .
C10 N4 Ag1 119.4(4) . 3_566
C14 N4 Ag1 112.9(5) . 3_566
C14 N4 C10 118.1(6) . .
N1 C1 Ag1 173.4(6) . .
N2 C2 Ag1 174.5(6) . .
C10 C9 H9 117.7 . .
C8 C9 H9 117.7 . .
C8 C9 C10 124.6(6) . .
C6 C5 C4 115.5(6) . .
C6 C5 C8 120.1(6) . .
C4 C5 C8 124.4(6) . .
N3 C7 H7 118.4 . .
N3 C7 C6 123.2(6) . .
C6 C7 H7 118.4 . .
N3 C3 H3 118.3 . .
N3 C3 C4 123.4(6) . .
C4 C3 H3 118.3 . .
N4 C10 C9 118.2(6) . .
N4 C10 C11 120.8(6) . .
C11 C10 C9 120.9(6) . .
C5 C6 H6 119.5 . .
C7 C6 C5 121.0(6) . .
C7 C6 H6 119.5 . .
C5 C4 H4 120.1 . .
C3 C4 C5 119.9(6) . .
C3 C4 H4 120.1 . .
C9 C8 C5 126.2(6) . .
C9 C8 H8 116.9 . .
C5 C8 H8 116.9 . .
C10 C11 H11 120.0 . .
C12 C11 C10 119.9(7) . .
C12 C11 H11 120.0 . .
C11 C12 H12 120.5 . .
C11 C12 C13 119.0(8) . .
C13 C12 H12 120.5 . .
N4 C14 H14 118.3 . .
N4 C14 C13 123.4(7) . .
C13 C14 H14 118.3 . .
C12 C13 H13 120.6 . .
C14 C13 C12 118.7(8) . .
C14 C13 H13 120.6 . .
C2 N2 Fe1 163.5(5) . 2_445

loop_
_geom_bond_atom_site_label_1
_geom_bond_atom_site_label_2
_geom_bond_distance
_geom_bond_site_symmetry_2
Ag1 N4 2.604(6) 3_566
Ag1 C1 2.082(6) .
Ag1 C2 2.083(6) .
Fe1 N1 2.139(5) .
Fe1 N1 2.139(5) 3_465
Fe1 N3 2.238(5) .
Fe1 N3 2.238(5) 3_465
Fe1 N2 2.146(5) 4_565
Fe1 N2 2.146(5) 2_455
N1 C1 1.129(8) .
N3 C7 1.332(8) .
N3 C3 1.340(8) .
N4 C10 1.350(9) .
N4 C14 1.346(9) .
C2 N2 1.129(8) .
C9 H9 0.9500 .
C9 C10 1.455(9) .
C9 C8 1.346(9) .
C5 C6 1.393(9) .
C5 C4 1.398(9) .
C5 C8 1.445(9) .
C7 H7 0.9500 .
C7 C6 1.384(10) .
C3 H3 0.9500 .
C3 C4 1.396(10) .
C10 C11 1.394(10) .
C6 H6 0.9500 .
C4 H4 0.9500 .
C8 H8 0.9500 .
C11 H11 0.9500 .
C11 C12 1.367(11) .
C12 H12 0.9500 .
C12 C13 1.382(14) .
C14 H14 0.9500 .
C14 C13 1.362(12) .
C13 H13 0.9500 .
